data_4322751
loop_
_publ_author_name
'F. Albert Cotton'
'Evgeny V. Dikarev'
'Marina A. Petrukhina'

_publ_section_title
;
 Mixed Chloride/Phosphine Complexes of the Dirhenium Core. 2. New
 Reactions Involving Dimethylphenylphosphine
;
_journal_name_full 'Inorganic Chemistry'
_journal_page_first 1949
_journal_page_last 1958
_journal_paper_doi 10.1021/ic971522r
_journal_volume 37
_journal_year 1998
_chemical_compound_source
;
 Compound was prepared by stirring a suspension of [Bu4N]2[Re2Cl8]
 in acetonitrile with an excess of PMe2Ph for 1 hour at room
 temperature. Single crystals were obtained by slow diffusion
 of isomeric hexanes into acetone/dichloromethane solution.
;
_chemical_formula_analytical 'not measured'
_chemical_formula_moiety 'Re2 Cl5 (P ((C H3)2 C 6 H5))3'
_chemical_formula_structural 1,3,6-Re2Cl5(PMe2Ph)3
_chemical_formula_sum 'C24 H33 Cl5 P3 Re2'
_chemical_formula_weight 964.06
_chemical_melting_point ?
_chemical_name_common
;
 Pentachloro-tris(dimethylphenylphosphine)-di-rhenium,
 1,3,6-isomer
;
_chemical_name_systematic
; 
 Pentachloro-tris(dimethylphenylphosphine)-di-rhenium
;
_space_group_IT_number 14
_symmetry_cell_setting monoclinic
_symmetry_space_group_name_Hall '-P 2ybc'
_symmetry_space_group_name_H-M 'P 1 21/c 1'
_atom_sites_solution_hydrogens geom
_atom_sites_solution_primary direct
_atom_sites_solution_secondary difmap
_audit_creation_method SHELXL
_cell_angle_alpha 90.00
_cell_angle_beta 97.84(3)
_cell_angle_gamma 90.00
_cell_formula_units_Z 4
_cell_length_a 11.202(4)
_cell_length_b 14.357(6)
_cell_length_c 19.509(5)
_cell_measurement_reflns_used 247
_cell_measurement_temperature 213(2)
_cell_measurement_theta_max 20.80
_cell_measurement_theta_min 9.05
_cell_volume 3108.2(19)
_computing_cell_refinement 'MADNES (Enraf-Nonius, 1989)'
_computing_data_collection 'MADNES (Enraf-Nonius, 1989)'
_computing_data_reduction 'PROCOR (Kabsch, 1988)'
_computing_molecular_graphics 'SHELXTL V.5 (Siemens, 1994)'
_computing_publication_material CIFTAB
_computing_structure_refinement 'SHELXL-93 (Sheldrick, 1993)'
_computing_structure_solution 'SHELXTL V.5 (Siemens, 1994)'
_diffrn_ambient_temperature 213(2)
_diffrn_measurement_device 'Nonius FAST area detector'
_diffrn_measurement_method 'Ellipsoid-mask fitting'
_diffrn_radiation_monochromator graphite
_diffrn_radiation_source 'fine-focus sealed tube'
_diffrn_radiation_type MoK\a
_diffrn_radiation_wavelength 0.71073
_diffrn_reflns_av_R_equivalents 0.0474
_diffrn_reflns_av_sigmaI/netI 0.0396
_diffrn_reflns_limit_h_max 12
_diffrn_reflns_limit_h_min -11
_diffrn_reflns_limit_k_max 15
_diffrn_reflns_limit_k_min -14
_diffrn_reflns_limit_l_max 21
_diffrn_reflns_limit_l_min -21
_diffrn_reflns_number 12809
_diffrn_reflns_theta_max 22.55
_diffrn_reflns_theta_min 2.32
_diffrn_standards_number 'none (area detector data)'
_exptl_absorpt_coefficient_mu 8.380
_exptl_absorpt_correction_T_max 0.512
_exptl_absorpt_correction_T_min 0.192
_exptl_absorpt_correction_type 'SORTAV (Blessing, 1995)'
_exptl_crystal_colour dark-green
_exptl_crystal_density_diffrn 2.060
_exptl_crystal_density_meas ?
_exptl_crystal_density_method none
_exptl_crystal_description block-shaped
_exptl_crystal_F_000 1828
_exptl_crystal_size_max 0.30
_exptl_crystal_size_mid 0.15
_exptl_crystal_size_min 0.08
_refine_diff_density_max 8.543
_refine_diff_density_min -2.782
_refine_diff_density_rms 0.249
_refine_ls_extinction_coef noref
_refine_ls_extinction_method none
_refine_ls_goodness_of_fit_all 1.044
_refine_ls_goodness_of_fit_obs 1.059
_refine_ls_hydrogen_treatment noref
_refine_ls_matrix_type full
_refine_ls_number_parameters 307
_refine_ls_number_reflns 4057
_refine_ls_number_restraints 0
_refine_ls_restrained_S_all 1.044
_refine_ls_restrained_S_obs 1.059
_refine_ls_R_factor_all 0.0650
_refine_ls_R_factor_obs 0.0566
_refine_ls_shift/esd_max -0.001
_refine_ls_shift/esd_mean 0.000
_refine_ls_structure_factor_coef Fsqd
_refine_ls_weighting_details 'w=1/[\s^2^(Fo^2^)+(0.0687P)^2^+96.2552P] where P=(Fo^2^+2Fc^2^)/3'
_refine_ls_weighting_scheme calc
_refine_ls_wR_factor_all 0.1525
_refine_ls_wR_factor_obs 0.1427
_reflns_number_observed 3490
_reflns_number_total 4057
_reflns_observed_criterion >2sigma(I)
_cod_data_source_file ic971522r_2.cif
_cod_data_source_block 1,3,6-Re2Cl5(PMe2Ph)3
_cod_depositor_comments
;
The following automatic conversions were performed:

'_chemical_melting_point' value 'not measured' was changed to '?' -
the value is undefined or not given.

Automatic conversion script
Id: cif_fix_values 1673 2011-04-08 12:14:43Z adriana 

The following automatic conversions were performed:

'_exptl_crystal_density_meas' value 'not measured' was changed to '?'
- the value is perceived as not measured.

Automatic conversion script
Id: cif_fix_values 3008 2015-01-20 13:52:24Z robertas 

The following automatic conversions were performed:

'_refine_ls_weighting_scheme' value 'calc
w=1/[\s^2^(Fo^2^)+(0.0687P)^2^+96.2552P] where P=(Fo^2^+2Fc^2^)/3'
was changed to 'calc'. New tag '_refine_ls_weighting_details' was
created. The value of the new tag was set to
'w=1/[\s^2^(Fo^2^)+(0.0687P)^2^+96.2552P] where P=(Fo^2^+2Fc^2^)/3'.

Automatic conversion script
Id: cif_fix_values 3143 2015-03-26 13:38:13Z robertas 
;
_cod_original_cell_volume 3108(2)
_cod_database_code 4322751

loop_
_symmetry_equiv_pos_as_xyz
'x, y, z'
'-x, y+1/2, -z+1/2'
'-x, -y, -z'
'x, -y-1/2, z-1/2'

loop_
_atom_site_aniso_label
_atom_site_aniso_U_11
_atom_site_aniso_U_22
_atom_site_aniso_U_33
_atom_site_aniso_U_23
_atom_site_aniso_U_13
_atom_site_aniso_U_12
Re1 0.0231(4) 0.0313(4) 0.0294(4) -0.0018(2) 0.0054(3) -0.0004(2)
Re2 0.0210(3) 0.0309(4) 0.0242(3) -0.0021(2) 0.0039(2) -0.0006(2)
P1 0.033(2) 0.035(2) 0.033(2) 0.004(2) 0.005(2) -0.001(2)
P2 0.029(2) 0.034(2) 0.041(2) -0.008(2) 0.008(2) 0.001(2)
P3 0.023(2) 0.032(2) 0.025(2) -0.001(2) -0.001(2) -0.001(2)
Cl1 0.025(2) 0.049(2) 0.030(2) 0.000(2) -0.004(2) -0.001(2)
Cl2 0.055(3) 0.063(3) 0.019(2) -0.001(2) 0.007(2) -0.005(2)
Cl3 0.033(2) 0.030(2) 0.046(2) 0.002(2) 0.012(2) 0.0091(15)
Cl4 0.036(2) 0.032(2) 0.050(2) -0.005(2) 0.012(2) -0.007(2)
Cl5 0.044(2) 0.068(3) 0.028(2) -0.004(2) -0.003(2) -0.002(2)
C1 0.042(10) 0.068(12) 0.042(10) 0.025(9) -0.008(8) 0.011(9)
C2 0.031(9) 0.043(10) 0.066(11) -0.012(8) 0.010(8) 0.000(7)
C3 0.027(8) 0.033(8) 0.054(10) 0.001(7) 0.008(7) -0.005(7)
C4 0.038(10) 0.066(12) 0.061(11) 0.014(9) 0.015(9) -0.011(9)
C5 0.037(10) 0.073(13) 0.060(12) -0.002(10) -0.006(9) -0.006(9)
C6 0.038(10) 0.059(12) 0.067(13) -0.001(9) 0.024(9) 0.002(8)
C7 0.068(13) 0.062(12) 0.050(11) -0.001(9) 0.028(10) 0.001(10)
C8 0.044(10) 0.060(11) 0.042(10) -0.001(8) 0.010(8) 0.000(8)
C9 0.036(9) 0.052(11) 0.050(10) -0.016(8) 0.007(8) -0.009(8)
C10 0.040(10) 0.030(9) 0.076(12) 0.004(8) 0.020(9) -0.006(7)
C11 0.041(10) 0.050(10) 0.039(9) -0.018(8) 0.003(7) 0.005(8)
C12 0.050(11) 0.054(11) 0.067(12) -0.006(9) 0.019(9) -0.003(9)
C13 0.032(10) 0.069(14) 0.070(12) -0.017(10) 0.006(9) -0.009(9)
C14 0.030(10) 0.110(19) 0.064(13) -0.020(12) 0.010(9) 0.009(12)
C15 0.054(13) 0.063(15) 0.132(21) -0.001(14) 0.023(13) 0.026(12)
C16 0.044(11) 0.054(13) 0.111(18) 0.000(11) 0.017(11) 0.002(9)
C17 0.038(9) 0.042(9) 0.035(8) 0.003(7) 0.002(7) 0.003(7)
C18 0.044(9) 0.049(10) 0.027(8) -0.009(7) -0.001(7) -0.009(8)
C19 0.025(8) 0.034(8) 0.021(7) -0.005(6) -0.004(6) 0.001(6)
C20 0.026(9) 0.045(10) 0.035(8) -0.006(7) 0.004(7) 0.007(7)
C21 0.028(9) 0.045(10) 0.041(9) -0.009(7) -0.002(7) -0.003(7)
C22 0.031(9) 0.069(12) 0.040(10) 0.005(8) 0.015(8) 0.001(8)
C23 0.046(11) 0.077(13) 0.026(9) 0.002(8) 0.022(8) -0.001(9)
C24 0.050(11) 0.056(11) 0.013(7) -0.002(6) 0.004(7) -0.006(8)

loop_
_atom_site_label
_atom_site_type_symbol
_atom_site_fract_x
_atom_site_fract_y
_atom_site_fract_z
_atom_site_U_iso_or_equiv
_atom_site_thermal_displace_type
_atom_site_occupancy
_atom_site_calc_flag
_atom_site_refinement_flags
_atom_site_disorder_group
Re1 Re 0.19715(5) 0.72968(4) 0.13402(3) 0.0277(2) Uani 1 d . .
Re2 Re 0.00636(5) 0.72844(4) 0.15302(3) 0.0253(2) Uani 1 d . .
P1 P 0.2370(4) 0.8947(3) 0.1207(2) 0.0334(9) Uani 1 d . .
P2 P 0.2474(3) 0.5640(3) 0.1288(2) 0.0345(9) Uani 1 d . .
P3 P 0.0237(3) 0.7323(3) 0.2789(2) 0.0270(8) Uani 1 d . .
Cl1 Cl 0.3287(3) 0.7356(3) 0.2382(2) 0.0355(8) Uani 1 d . .
Cl2 Cl 0.1856(4) 0.7228(3) 0.0130(2) 0.0455(10) Uani 1 d . .
Cl3 Cl -0.0593(3) 0.8825(2) 0.1603(2) 0.0358(8) Uani 1 d . .
Cl4 Cl -0.0512(3) 0.5739(3) 0.1663(2) 0.0388(9) Uani 1 d . .
Cl5 Cl -0.1061(4) 0.7228(3) 0.0422(2) 0.0473(10) Uani 1 d . .
C1 C 0.1442(14) 0.9570(13) 0.0510(8) 0.052(5) Uani 1 d . .
H1A H 0.1376(14) 0.9202(13) 0.0089(8) 0.077 Uiso 1 calc R .
H1B H 0.1813(14) 1.0164(13) 0.0433(8) 0.077 Uiso 1 calc R .
H1C H 0.0645(14) 0.9673(13) 0.0637(8) 0.077 Uiso 1 calc R .
C2 C 0.2403(14) 0.9711(12) 0.1940(9) 0.046(4) Uani 1 d . .
H2A H 0.1616(14) 0.9719(12) 0.2095(9) 0.069 Uiso 1 calc R .
H2B H 0.2612(14) 1.0336(12) 0.1809(9) 0.069 Uiso 1 calc R .
H2C H 0.3000(14) 0.9491(12) 0.2312(9) 0.069 Uiso 1 calc R .
C3 C 0.3880(13) 0.8975(10) 0.0952(8) 0.038(4) Uani 1 d . .
C4 C 0.4903(15) 0.9018(13) 0.1441(10) 0.054(5) Uani 1 d . .
H4 H 0.4805(15) 0.9080(13) 0.1910(10) 0.065 Uiso 1 calc R .
C5 C 0.6061(15) 0.8975(14) 0.1267(10) 0.058(5) Uani 1 d . .
H5 H 0.6737(15) 0.9028(14) 0.1607(10) 0.069 Uiso 1 calc R .
C6 C 0.6191(16) 0.8854(13) 0.0586(10) 0.053(5) Uani 1 d . .
H6 H 0.6971(16) 0.8800(13) 0.0463(10) 0.064 Uiso 1 calc R .
C7 C 0.5223(17) 0.8808(13) 0.0077(10) 0.058(5) Uani 1 d . .
H7 H 0.5338(17) 0.8732(13) -0.0388(10) 0.070 Uiso 1 calc R .
C8 C 0.4045(15) 0.8874(12) 0.0259(8) 0.048(4) Uani 1 d . .
H8 H 0.3374(15) 0.8851(12) -0.0087(8) 0.058 Uiso 1 calc R .
C9 C 0.1579(14) 0.4970(12) 0.0627(8) 0.046(4) Uani 1 d . .
H9A H 0.1538(14) 0.5292(12) 0.0187(8) 0.069 Uiso 1 calc R .
H9B H 0.0772(14) 0.4894(12) 0.0747(8) 0.069 Uiso 1 calc R .
H9C H 0.1944(14) 0.4362(12) 0.0591(8) 0.069 Uiso 1 calc R .
C10 C 0.2460(15) 0.4953(11) 0.2062(9) 0.048(4) Uani 1 d . .
H10A H 0.2927(15) 0.5266(11) 0.2450(9) 0.071 Uiso 1 calc R .
H10B H 0.2808(15) 0.4346(11) 0.1998(9) 0.071 Uiso 1 calc R .
H10C H 0.1636(15) 0.4878(11) 0.2154(9) 0.071 Uiso 1 calc R .
C11 C 0.4021(14) 0.5513(12) 0.1105(8) 0.043(4) Uani 1 d . .
C12 C 0.4728(16) 0.6277(13) 0.0953(9) 0.056(5) Uani 1 d . .
H12 H 0.4397(16) 0.6880(13) 0.0922(9) 0.067 Uiso 1 calc R .
C13 C 0.5934(15) 0.6135(14) 0.0846(10) 0.057(5) Uani 1 d . .
H13 H 0.6419(15) 0.6648(14) 0.0767(10) 0.068 Uiso 1 calc R .
C14 C 0.6391(16) 0.5271(18) 0.0858(10) 0.067(6) Uani 1 d . .
H14 H 0.7193(16) 0.5186(18) 0.0778(10) 0.081 Uiso 1 calc R .
C15 C 0.5731(19) 0.4526(16) 0.0981(13) 0.082(7) Uani 1 d . .
H15 H 0.6068(19) 0.3927(16) 0.0979(13) 0.099 Uiso 1 calc R .
C16 C 0.4531(17) 0.4638(14) 0.1113(12) 0.069(6) Uani 1 d . .
H16 H 0.4077(17) 0.4113(14) 0.1206(12) 0.083 Uiso 1 calc R .
C17 C 0.0977(13) 0.6366(11) 0.3288(8) 0.038(4) Uani 1 d . .
H17A H 0.0673(13) 0.5779(11) 0.3090(8) 0.057 Uiso 1 calc R .
H17B H 0.0814(13) 0.6408(11) 0.3763(8) 0.057 Uiso 1 calc R .
H17C H 0.1839(13) 0.6401(11) 0.3278(8) 0.057 Uiso 1 calc R .
C18 C 0.0907(14) 0.8356(11) 0.3228(7) 0.041(4) Uani 1 d . .
H18A H 0.0562(14) 0.8909(11) 0.2994(7) 0.061 Uiso 1 calc R .
H18B H 0.1771(14) 0.8350(11) 0.3219(7) 0.061 Uiso 1 calc R .
H18C H 0.0746(14) 0.8357(11) 0.3703(7) 0.061 Uiso 1 calc R .
C19 C -0.1326(12) 0.7283(9) 0.2997(7) 0.027(3) Uani 1 d . .
C20 C -0.2309(13) 0.7228(10) 0.2494(8) 0.035(4) Uani 1 d . .
H20 H -0.2182(13) 0.7211(10) 0.2028(8) 0.042 Uiso 1 calc R .
C21 C -0.3474(13) 0.7198(11) 0.2647(8) 0.038(4) Uani 1 d . .
H21 H -0.4134(13) 0.7170(11) 0.2294(8) 0.046 Uiso 1 calc R .
C22 C -0.3645(15) 0.7211(12) 0.3349(8) 0.046(4) Uani 1 d . .
H22 H -0.4425(15) 0.7172(12) 0.3473(8) 0.055 Uiso 1 calc R .
C23 C -0.2683(16) 0.7279(13) 0.3839(8) 0.048(5) Uani 1 d . .
H23 H -0.2814(16) 0.7305(13) 0.4305(8) 0.058 Uiso 1 calc R .
C24 C -0.1521(15) 0.7311(11) 0.3696(7) 0.040(4) Uani 1 d . .
H24 H -0.0870(15) 0.7351(11) 0.4054(7) 0.048 Uiso 1 calc R .

loop_
_atom_type_symbol
_atom_type_description
_atom_type_scat_dispersion_real
_atom_type_scat_dispersion_imag
_atom_type_scat_source
C C 0.0033 0.0016 'International Tables Vol C Tables 4.2.6.8 and 6.1.1.4'
H H 0.0000 0.0000 'International Tables Vol C Tables 4.2.6.8 and 6.1.1.4'
P P 0.1023 0.0942 'International Tables Vol C Tables 4.2.6.8 and 6.1.1.4'
Cl Cl 0.1484 0.1585 'International Tables Vol C Tables 4.2.6.8 and 6.1.1.4'
Re Re -1.0185 7.2310 'International Tables Vol C Tables 4.2.6.8 and 6.1.1.4'

loop_
_geom_angle_atom_site_label_1
_geom_angle_atom_site_label_2
_geom_angle_atom_site_label_3
_geom_angle
_geom_angle_site_symmetry_1
_geom_angle_site_symmetry_3
_geom_angle_publ_flag
Re2 Re1 Cl1 111.18(10) . . y
Re2 Re1 Cl2 104.21(11) . . y
Cl1 Re1 Cl2 144.61(14) . . y
Re2 Re1 P1 102.74(10) . . y
Cl1 Re1 P1 87.39(13) . . y
Cl2 Re1 P1 85.38(14) . . y
Re2 Re1 P2 103.38(9) . . y
Cl1 Re1 P2 87.16(13) . . y
Cl2 Re1 P2 84.19(14) . . y
P1 Re1 P2 153.53(13) . . y
Re1 Re2 Cl4 108.25(9) . . y
Re1 Re2 Cl3 108.70(9) . . y
Cl4 Re2 Cl3 142.84(13) . . y
Re1 Re2 Cl5 104.74(11) . . y
Cl4 Re2 Cl5 87.02(14) . . y
Cl3 Re2 Cl5 87.40(14) . . y
Re1 Re2 P3 102.82(9) . . y
Cl4 Re2 P3 83.96(13) . . y
Cl3 Re2 P3 84.27(13) . . y
Cl5 Re2 P3 152.44(14) . . y
C2 P1 C3 106.5(7) . . n
C2 P1 C1 104.0(8) . . n
C3 P1 C1 103.9(8) . . n
C2 P1 Re1 119.6(6) . . n
C3 P1 Re1 103.9(5) . . n
C1 P1 Re1 117.5(6) . . n
C9 P2 C10 103.8(8) . . n
C9 P2 C11 104.9(7) . . n
C10 P2 C11 103.1(8) . . n
C9 P2 Re1 116.1(6) . . n
C10 P2 Re1 117.9(6) . . n
C11 P2 Re1 109.5(6) . . n
C17 P3 C18 103.6(7) . . n
C17 P3 C19 103.6(7) . . n
C18 P3 C19 105.3(7) . . n
C17 P3 Re2 119.4(5) . . n
C18 P3 Re2 117.6(5) . . n
C19 P3 Re2 105.8(4) . . n
C4 C3 C8 117.7(15) . . n
C4 C3 P1 121.4(13) . . n
C8 C3 P1 120.7(12) . . n
C5 C4 C3 122.7(17) . . n
C6 C5 C4 118.1(16) . . n
C5 C6 C7 122.2(16) . . n
C6 C7 C8 119.2(16) . . n
C3 C8 C7 120.1(16) . . n
C16 C11 C12 117.9(16) . . n
C16 C11 P2 119.4(14) . . n
C12 C11 P2 122.7(13) . . n
C11 C12 C13 119.8(17) . . n
C14 C13 C12 120.2(19) . . n
C13 C14 C15 121.4(18) . . n
C14 C15 C16 120.3(20) . . n
C11 C16 C15 120.3(19) . . n
C20 C19 C24 118.5(14) . . n
C20 C19 P3 122.3(11) . . n
C24 C19 P3 119.1(11) . . n
C19 C20 C21 122.5(14) . . n
C20 C21 C22 117.9(14) . . n
C23 C22 C21 119.4(15) . . n
C22 C23 C24 123.3(14) . . n
C23 C24 C19 118.3(14) . . n

loop_
_geom_bond_atom_site_label_1
_geom_bond_atom_site_label_2
_geom_bond_distance
_geom_bond_site_symmetry_2
_geom_bond_publ_flag
Re1 Re2 2.2185(11) . y
Re1 Cl1 2.344(4) . y
Re1 Cl2 2.348(4) . y
Re1 P1 2.431(4) . y
Re1 P2 2.450(4) . y
Re2 Cl4 2.335(4) . y
Re2 Cl3 2.341(4) . y
Re2 Cl5 2.350(4) . y
Re2 P3 2.437(4) . y
P1 C2 1.80(2) . n
P1 C3 1.828(15) . n
P1 C1 1.830(14) . n
P2 C9 1.800(15) . n
P2 C10 1.81(2) . n
P2 C11 1.83(2) . n
P3 C17 1.818(15) . n
P3 C18 1.822(15) . n
P3 C19 1.852(14) . n
C3 C4 1.39(2) . n
C3 C8 1.40(2) . n
C4 C5 1.39(2) . n
C5 C6 1.37(3) . n
C6 C7 1.37(3) . n
C7 C8 1.42(2) . n
C11 C16 1.38(3) . n
C11 C12 1.41(2) . n
C12 C13 1.41(2) . n
C13 C14 1.34(3) . n
C14 C15 1.34(3) . n
C15 C16 1.41(3) . n
C19 C20 1.37(2) . n
C19 C24 1.41(2) . n
C20 C21 1.38(2) . n
C21 C22 1.41(2) . n
C22 C23 1.34(2) . n
C23 C24 1.37(2) . n

loop_
_geom_torsion_atom_site_label_1
_geom_torsion_atom_site_label_2
_geom_torsion_atom_site_label_3
_geom_torsion_atom_site_label_4
_geom_torsion
_geom_torsion_site_symmetry_1
_geom_torsion_site_symmetry_2
_geom_torsion_site_symmetry_3
_geom_torsion_site_symmetry_4
_geom_torsion_publ_flag
P1 Re1 Re2 Cl3 -4.54(14) . . . . y
P1 Re1 Re2 Cl4 179.45(13) . . . . n
P1 Re1 Re2 Cl5 87.72(15) . . . . n
P1 Re1 Re2 P3 -92.76(13) . . . . n
Cl1 Re1 Re2 Cl3 87.61(14) . . . . n
Cl1 Re1 Re2 Cl4 -88.40(14) . . . . n
Cl1 Re1 Re2 Cl5 179.9(2) . . . . n
Cl1 Re1 Re2 P3 -0.61(14) . . . . y
P2 Re1 Re2 Cl3 179.75(13) . . . . n
P2 Re1 Re2 Cl4 3.74(14) . . . . y
P2 Re1 Re2 Cl5 -87.99(15) . . . . n
P2 Re1 Re2 P3 91.54(13) . . . . n
Cl2 Re1 Re2 Cl3 -92.95(14) . . . . n
Cl2 Re1 Re2 Cl4 91.04(15) . . . . n
Cl2 Re1 Re2 Cl5 -0.7(2) . . . . y
Cl2 Re1 Re2 P3 178.84(14) . . . . n
Re2 Re1 P1 C1 -59.7(7) . . . . n
Re2 Re1 P1 C2 67.8(6) . . . . n
Re2 Re1 P1 C3 -173.8(5) . . . . y
Re2 Re1 P2 C9 59.6(6) . . . . n
Re2 Re1 P2 C10 -64.4(6) . . . . n
Re2 Re1 P2 C11 178.2(5) . . . . y
Re1 Re2 P3 C17 -62.5(6) . . . . n
Re1 Re2 P3 C18 64.3(6) . . . . n
Re1 Re2 P3 C19 -178.5(5) . . . . y
